data_7044154
loop_
_publ_author_name
'SPECKLIN, David'
'Fliedel, Christophe'
'Hild, Fr\'ed\'eric'
'Mameri, Samir'
'Karmazin, Lydia'
'Bailly, Corinne'
'Dagorne, Samuel'

_publ_section_title
;
 Mononuclear Salen-gallium complexes for iso-selective ring-opening
 polymerization (ROP) of rac-lactide
;
_journal_name_full 'Dalton Trans.'
_journal_paper_doi 10.1039/C7DT02730C
_journal_year 2017
_chemical_formula_moiety 'C52 H68 Ga2 N4 O5, 2(C6 H6)'
_chemical_formula_sum 'C64 H80 Ga2 N4 O5'
_chemical_formula_weight 1124.76
_space_group_crystal_system triclinic
_space_group_IT_number 2
_space_group_name_Hall '-P 1'
_space_group_name_H-M_alt 'P -1'
_symmetry_space_group_name_Hall '-P 1'
_symmetry_space_group_name_H-M 'P -1'
_atom_sites_solution_hydrogens geom
_atom_sites_solution_primary direct
_atom_sites_solution_secondary difmap
_audit_creation_method SHELXL-2014/7
_audit_update_record
;
2017-09-06 deposited with the CCDC.
2017-09-08 downloaded from the CCDC.
;
_cell_angle_alpha 102.211(2)
_cell_angle_beta 101.1130(10)
_cell_angle_gamma 110.361(2)
_cell_formula_units_Z 2
_cell_length_a 14.5412(8)
_cell_length_b 15.0572(9)
_cell_length_c 15.8683(10)
_cell_measurement_reflns_used 6180
_cell_measurement_temperature 173(2)
_cell_measurement_theta_max 24.86
_cell_measurement_theta_min 2.36
_cell_volume 3046.1(3)
_computing_cell_refinement 'Bruker SAINT'
_computing_data_collection 'Bruker APEX2'
_computing_data_reduction 'Bruker SAINT'
_computing_molecular_graphics 'Bruker SHELXTL'
_computing_publication_material 'Bruker SHELXTL'
_computing_structure_refinement 'SHELXL-2014/7 (Sheldrick, 2014)'
_computing_structure_solution 'SHELXS-2013 (Sheldrick, 2013)'
_diffrn_ambient_temperature 173(2)
_diffrn_measured_fraction_theta_full 1.000
_diffrn_measured_fraction_theta_max 0.996
_diffrn_measurement_device_type 'Bruker APEX-II CCD'
_diffrn_measurement_method '\f and \w scans'
_diffrn_radiation_type MoK\a
_diffrn_radiation_wavelength 0.71073
_diffrn_reflns_av_R_equivalents 0.0583
_diffrn_reflns_av_unetI/netI 0.0812
_diffrn_reflns_Laue_measured_fraction_full 1.000
_diffrn_reflns_Laue_measured_fraction_max 0.996
_diffrn_reflns_limit_h_max 19
_diffrn_reflns_limit_h_min -19
_diffrn_reflns_limit_k_max 19
_diffrn_reflns_limit_k_min -18
_diffrn_reflns_limit_l_max 20
_diffrn_reflns_limit_l_min -20
_diffrn_reflns_number 35454
_diffrn_reflns_point_group_measured_fraction_full 1.000
_diffrn_reflns_point_group_measured_fraction_max 0.996
_diffrn_reflns_theta_full 25.242
_diffrn_reflns_theta_max 28.009
_diffrn_reflns_theta_min 1.372
_diffrn_source 'fine-focus sealed tube'
_exptl_absorpt_coefficient_mu 0.934
_exptl_absorpt_correction_T_max 0.7456
_exptl_absorpt_correction_T_min 0.6729
_exptl_absorpt_correction_type multi-scan
_exptl_absorpt_process_details sadabs
_exptl_crystal_colour yellow
_exptl_crystal_density_diffrn 1.226
_exptl_crystal_description plate
_exptl_crystal_F_000 1188
_exptl_crystal_size_max 0.300
_exptl_crystal_size_mid 0.250
_exptl_crystal_size_min 0.200
_refine_diff_density_max 0.661
_refine_diff_density_min -0.442
_refine_diff_density_rms 0.067
_refine_ls_extinction_method none
_refine_ls_goodness_of_fit_ref 0.999
_refine_ls_hydrogen_treatment constr
_refine_ls_matrix_type full
_refine_ls_number_parameters 704
_refine_ls_number_reflns 14646
_refine_ls_number_restraints 66
_refine_ls_restrained_S_all 1.004
_refine_ls_R_factor_all 0.0972
_refine_ls_R_factor_gt 0.0481
_refine_ls_shift/su_max 0.001
_refine_ls_shift/su_mean 0.000
_refine_ls_structure_factor_coef Fsqd
_refine_ls_weighting_details 'w=1/[\s^2^(Fo^2^)+(0.0510P)^2^] where P=(Fo^2^+2Fc^2^)/3'
_refine_ls_weighting_scheme calc
_refine_ls_wR_factor_gt 0.0981
_refine_ls_wR_factor_ref 0.1133
_reflns_Friedel_coverage 0.000
_reflns_number_gt 9284
_reflns_number_total 14646
_reflns_threshold_expression 'I > 2\s(I)'
_cod_data_source_file c7dt02730c2.cif
_cod_data_source_block sdcf140528
_cod_database_code 7044154
_shelx_shelxl_version_number 2014/7
_shelx_space_group_comment
;
The symmetry employed for this shelxl refinement is uniquely defined
by the following loop, which should always be used as a source of
symmetry information in preference to the above space-group names.
They are only intended as comments.
;
_shelx_estimated_absorpt_t_min 0.767
_shelx_estimated_absorpt_t_max 0.835

loop_
_space_group_symop_operation_xyz
'x, y, z'
'-x, -y, -z'

loop_
_atom_site_label
_atom_site_type_symbol
_atom_site_fract_x
_atom_site_fract_y
_atom_site_fract_z
_atom_site_U_iso_or_equiv
_atom_site_adp_type
_atom_site_occupancy
_atom_site_site_symmetry_order
_atom_site_calc_flag
_atom_site_refinement_flags_posn
_atom_site_refinement_flags_adp
_atom_site_refinement_flags_occupancy
_atom_site_disorder_assembly
_atom_site_disorder_group
C1 C -0.0430(2) 0.1392(3) 0.4389(2) 0.0525(10) Uani 1 1 d . . . . .
H1A H -0.0813 0.1205 0.4821 0.063 Uiso 1 1 calc R U . . .
H1B H -0.0931 0.1236 0.3802 0.063 Uiso 1 1 calc R U . . .
C2 C 0.0255(3) 0.2480(3) 0.4729(2) 0.0538(10) Uani 1 1 d . . . . .
H2A H 0.0468 0.2716 0.4232 0.065 Uiso 1 1 calc R U . . .
H2B H -0.0107 0.2867 0.4986 0.065 Uiso 1 1 calc R U . . .
C3 C -0.0170(2) -0.0031(3) 0.3725(2) 0.0467(9) Uani 1 1 d . . . . .
H3 H -0.0877 -0.0285 0.3407 0.056 Uiso 1 1 calc R U . . .
C4 C 0.0347(2) -0.0664(2) 0.3523(2) 0.0394(8) Uani 1 1 d . . . . .
C5 C 0.1378(2) -0.0414(2) 0.4017(2) 0.0346(7) Uani 1 1 d . . . . .
C6 C 0.1855(2) -0.1056(2) 0.3744(2) 0.0346(7) Uani 1 1 d . . . . .
C7 C 0.1289(2) -0.1900(2) 0.3013(2) 0.0440(8) Uani 1 1 d . . . . .
H7 H 0.1612 -0.2328 0.2832 0.053 Uiso 1 1 calc R U . . .
C8 C 0.0269(2) -0.2167(2) 0.2520(2) 0.0497(9) Uani 1 1 d . . . . .
C9 C -0.0178(2) -0.1542(3) 0.2792(2) 0.0506(9) Uani 1 1 d . . . . .
H9 H -0.0869 -0.1704 0.2478 0.061 Uiso 1 1 calc R U . . .
C10 C 0.2977(2) -0.0799(2) 0.4240(2) 0.0373(7) Uani 1 1 d . . . . .
C11 C 0.3659(2) 0.0205(2) 0.4160(2) 0.0495(9) Uani 1 1 d . . . . .
H11A H 0.4374 0.0383 0.4484 0.074 Uiso 1 1 calc R U . . .
H11B H 0.3440 0.0719 0.4422 0.074 Uiso 1 1 calc R U . . .
H11C H 0.3596 0.0150 0.3523 0.074 Uiso 1 1 calc R U . . .
C12 C 0.3097(2) -0.0744(3) 0.5230(2) 0.0488(9) Uani 1 1 d . . . . .
H12A H 0.2679 -0.1394 0.5272 0.073 Uiso 1 1 calc R U . . .
H12B H 0.2871 -0.0245 0.5513 0.073 Uiso 1 1 calc R U . . .
H12C H 0.3819 -0.0558 0.5541 0.073 Uiso 1 1 calc R U . . .
C13 C 0.3358(3) -0.1573(3) 0.3839(3) 0.0620(11) Uani 1 1 d . . . . .
H13A H 0.4075 -0.1376 0.4173 0.093 Uiso 1 1 calc R U . . .
H13B H 0.3307 -0.1617 0.3205 0.093 Uiso 1 1 calc R U . . .
H13C H 0.2937 -0.2222 0.3880 0.093 Uiso 1 1 calc R U . . .
C14 C -0.0274(3) -0.3091(3) 0.1713(3) 0.0696(12) Uani 1 1 d . . . . .
H14A H -0.0986 -0.3183 0.1474 0.104 Uiso 1 1 calc R U . . .
H14B H -0.0264 -0.3670 0.1897 0.104 Uiso 1 1 calc R U . . .
H14C H 0.0076 -0.3017 0.1247 0.104 Uiso 1 1 calc R U . . .
C15 C 0.1513(2) 0.3281(3) 0.6173(2) 0.0448(8) Uani 1 1 d . . . . .
H15 H 0.1197 0.3736 0.6264 0.054 Uiso 1 1 calc R U . . .
C16 C 0.2366(2) 0.3418(2) 0.6893(2) 0.0376(7) Uani 1 1 d . . . . .
C17 C 0.2821(2) 0.2721(2) 0.6880(2) 0.0351(7) Uani 1 1 d . . . . .
C18 C 0.3576(2) 0.2863(2) 0.7675(2) 0.0363(7) Uani 1 1 d . . . . .
C19 C 0.3885(2) 0.3723(2) 0.8378(2) 0.0426(8) Uani 1 1 d . . . . .
H19 H 0.4413 0.3835 0.8896 0.051 Uiso 1 1 calc R U . . .
C20 C 0.3480(2) 0.4445(3) 0.8386(2) 0.0452(8) Uani 1 1 d . . . . .
C21 C 0.2710(2) 0.4263(2) 0.7647(2) 0.0433(8) Uani 1 1 d . . . . .
H21 H 0.2394 0.4719 0.7639 0.052 Uiso 1 1 calc R U . . .
C22 C 0.4003(2) 0.2077(2) 0.7775(2) 0.0362(7) Uani 1 1 d . . . . .
C23 C 0.4568(2) 0.1902(3) 0.7074(2) 0.0449(8) Uani 1 1 d . . . . .
H23A H 0.4094 0.1670 0.6467 0.067 Uiso 1 1 calc R U . . .
H23B H 0.4829 0.1398 0.7159 0.067 Uiso 1 1 calc R U . . .
H23C H 0.5142 0.2524 0.7149 0.067 Uiso 1 1 calc R U . . .
C24 C 0.4761(3) 0.2372(3) 0.8703(2) 0.0558(10) Uani 1 1 d . . . . .
H24A H 0.5355 0.2984 0.8787 0.084 Uiso 1 1 calc R U . . .
H24B H 0.4989 0.1838 0.8744 0.084 Uiso 1 1 calc R U . . .
H24C H 0.4426 0.2484 0.9170 0.084 Uiso 1 1 calc R U . . .
C25 C 0.3113(2) 0.1085(3) 0.7653(3) 0.0540(9) Uani 1 1 d . . . . .
H25A H 0.2729 0.1191 0.8081 0.081 Uiso 1 1 calc R U . . .
H25B H 0.3390 0.0599 0.7765 0.081 Uiso 1 1 calc R U . . .
H25C H 0.2656 0.0834 0.7037 0.081 Uiso 1 1 calc R U . . .
C26 C 0.3883(3) 0.5367(3) 0.9191(3) 0.0653(11) Uani 1 1 d . . . . .
H26A H 0.4590 0.5786 0.9238 0.098 Uiso 1 1 calc R U . . .
H26B H 0.3866 0.5172 0.9742 0.098 Uiso 1 1 calc R U . . .
H26C H 0.3454 0.5739 0.9115 0.098 Uiso 1 1 calc R U . . .
C27 C 0.4881(2) 0.2944(2) 0.5299(2) 0.0379(7) Uani 1 1 d . . . . .
H27A H 0.5548 0.2885 0.5388 0.046 Uiso 1 1 calc R U . . .
H27B H 0.4404 0.2404 0.5466 0.046 Uiso 1 1 calc R U . . .
C28 C 0.5018(2) 0.3953(2) 0.5877(2) 0.0354(7) Uani 1 1 d . . . . .
H28A H 0.5041 0.3942 0.6502 0.042 Uiso 1 1 calc R U . . .
H28B H 0.5671 0.4472 0.5892 0.042 Uiso 1 1 calc R U . . .
C29 C 0.4716(2) 0.2425(2) 0.3731(2) 0.0365(7) Uani 1 1 d . . . . .
H29 H 0.5197 0.2148 0.3889 0.044 Uiso 1 1 calc R U . . .
C30 C 0.4321(2) 0.2310(2) 0.2795(2) 0.0362(7) Uani 1 1 d . . . . .
C31 C 0.3724(2) 0.2814(2) 0.2494(2) 0.0336(7) Uani 1 1 d . . . . .
C32 C 0.3467(2) 0.2744(2) 0.1561(2) 0.0380(7) Uani 1 1 d . . . . .
C33 C 0.3761(3) 0.2129(3) 0.0990(2) 0.0561(10) Uani 1 1 d . . . . .
H33 H 0.3569 0.2063 0.0366 0.067 Uiso 1 1 calc R U . . .
C34 C 0.4319(3) 0.1603(3) 0.1271(3) 0.0657(11) Uani 1 1 d . . . . .
C35 C 0.4604(3) 0.1712(3) 0.2168(3) 0.0556(10) Uani 1 1 d . . . . .
H35 H 0.5003 0.1378 0.2380 0.067 Uiso 1 1 calc R U . . .
C36 C 0.2878(2) 0.3323(2) 0.1199(2) 0.0380(7) Uani 1 1 d . . . . .
C37 C 0.3504(2) 0.4442(2) 0.1670(2) 0.0449(8) Uani 1 1 d . . . . .
H37A H 0.3619 0.4578 0.2322 0.067 Uiso 1 1 calc R U . . .
H37B H 0.3127 0.4814 0.1449 0.067 Uiso 1 1 calc R U . . .
H37C H 0.4166 0.4647 0.1540 0.067 Uiso 1 1 calc R U . . .
C38 C 0.1823(2) 0.2998(3) 0.1362(2) 0.0489(8) Uani 1 1 d . . . . .
H38A H 0.1425 0.2288 0.1046 0.073 Uiso 1 1 calc R U . . .
H38B H 0.1461 0.3378 0.1134 0.073 Uiso 1 1 calc R U . . .
H38C H 0.1908 0.3119 0.2009 0.073 Uiso 1 1 calc R U . . .
C39 C 0.2720(3) 0.3163(3) 0.0181(2) 0.0566(10) Uani 1 1 d . . . . .
H39A H 0.3388 0.3408 0.0066 0.085 Uiso 1 1 calc R U . . .
H39B H 0.2325 0.3528 -0.0026 0.085 Uiso 1 1 calc R U . . .
H39C H 0.2346 0.2453 -0.0146 0.085 Uiso 1 1 calc R U . . .
C40 C 0.4610(5) 0.0944(4) 0.0595(3) 0.110(2) Uani 1 1 d . . . . .
H40A H 0.5134 0.1362 0.0375 0.166 Uiso 1 1 calc R U . . .
H40B H 0.4002 0.0508 0.0087 0.166 Uiso 1 1 calc R U . . .
H40C H 0.4881 0.0540 0.0889 0.166 Uiso 1 1 calc R U . . .
C41 C 0.3970(2) 0.4847(2) 0.5989(2) 0.0335(7) Uani 1 1 d . . . . .
H41 H 0.4382 0.5130 0.6599 0.040 Uiso 1 1 calc R U . . .
C42 C 0.3202(2) 0.5213(2) 0.57151(19) 0.0300(6) Uani 1 1 d . . . . .
C43 C 0.25936(19) 0.4910(2) 0.48111(19) 0.0284(6) Uani 1 1 d . . . . .
C44 C 0.1899(2) 0.5368(2) 0.4592(2) 0.0346(7) Uani 1 1 d . . . . .
C45 C 0.1863(2) 0.6068(2) 0.5295(2) 0.0443(8) Uani 1 1 d . . . . .
H45 H 0.1400 0.6367 0.5156 0.053 Uiso 1 1 calc R U . . .
C46 C 0.2455(2) 0.6368(2) 0.6194(2) 0.0456(8) Uani 1 1 d . . . . .
C47 C 0.3122(2) 0.5935(2) 0.6385(2) 0.0402(7) Uani 1 1 d . . . . .
H47 H 0.3543 0.6128 0.6986 0.048 Uiso 1 1 calc R U . . .
C48 C 0.1256(2) 0.5111(2) 0.3619(2) 0.0384(7) Uani 1 1 d . . . . .
C49 C 0.1974(3) 0.5413(2) 0.3037(2) 0.0469(8) Uani 1 1 d . . . . .
H49A H 0.2422 0.6122 0.3293 0.070 Uiso 1 1 calc R U . . .
H49B H 0.1564 0.5285 0.2422 0.070 Uiso 1 1 calc R U . . .
H49C H 0.2392 0.5024 0.3024 0.070 Uiso 1 1 calc R U . . .
C50 C 0.0575(2) 0.4001(2) 0.3230(2) 0.0484(9) Uani 1 1 d . . . . .
H50A H 0.1003 0.3622 0.3257 0.073 Uiso 1 1 calc R U . . .
H50B H 0.0192 0.3854 0.2602 0.073 Uiso 1 1 calc R U . . .
H50C H 0.0094 0.3813 0.3581 0.073 Uiso 1 1 calc R U . . .
C51 C 0.0541(3) 0.5656(3) 0.3552(3) 0.0606(10) Uani 1 1 d . . . . .
H51A H 0.0079 0.5475 0.3921 0.091 Uiso 1 1 calc R U . . .
H51B H 0.0137 0.5465 0.2922 0.091 Uiso 1 1 calc R U . . .
H51C H 0.0950 0.6375 0.3769 0.091 Uiso 1 1 calc R U . . .
C52 C 0.2373(3) 0.7157(3) 0.6911(3) 0.0712(12) Uani 1 1 d . . . . .
H52A H 0.2843 0.7270 0.7494 0.107 Uiso 1 1 calc R U . . .
H52B H 0.1669 0.6935 0.6950 0.107 Uiso 1 1 calc R U . . .
H52C H 0.2555 0.7778 0.6751 0.107 Uiso 1 1 calc R U . . .
C53 C 0.1091(7) 0.7107(8) -0.0374(6) 0.181(4) Uani 1 1 d D U . . .
H53 H 0.0645 0.7241 -0.0802 0.217 Uiso 1 1 calc R U . . .
C54 C 0.0976(9) 0.6163(9) -0.0462(7) 0.229(5) Uani 1 1 d D U . . .
H54 H 0.0501 0.5648 -0.0986 0.275 Uiso 1 1 calc R U . . .
C55 C 0.1537(8) 0.5937(8) 0.0194(7) 0.190(4) Uani 1 1 d D U . . .
H55 H 0.1435 0.5269 0.0155 0.228 Uiso 1 1 calc R U . . .
C56 C 0.2253(6) 0.6720(8) 0.0909(6) 0.166(3) Uani 1 1 d D U . . .
H56 H 0.2648 0.6591 0.1382 0.199 Uiso 1 1 calc R U . . .
C57 C 0.2407(7) 0.7677(8) 0.0955(6) 0.173(4) Uani 1 1 d D U . . .
H57 H 0.2925 0.8211 0.1442 0.207 Uiso 1 1 calc R U . . .
C58 C 0.1828(7) 0.7862(8) 0.0313(6) 0.204(4) Uani 1 1 d D U . . .
H58 H 0.1936 0.8528 0.0341 0.245 Uiso 1 1 calc R U . . .
C59 C 0.0312(11) 0.1134(8) 0.2217(5) 0.128(8) Uani 0.75 1 d . . P A 1
H59 H 0.0835 0.1592 0.2747 0.153 Uiso 0.75 1 calc R U P A 1
C60 C -0.0584(9) 0.1230(7) 0.1955(7) 0.122(4) Uani 0.75 1 d . . P A 1
H60 H -0.0693 0.1761 0.2302 0.147 Uiso 0.75 1 calc R U P A 1
C61 C -0.1304(9) 0.0589(9) 0.1223(8) 0.159(5) Uani 0.75 1 d . . P A 1
H61 H -0.1926 0.0666 0.1042 0.191 Uiso 0.75 1 calc R U P A 1
C62 C -0.1165(15) -0.0194(11) 0.0713(8) 0.171(9) Uani 0.75 1 d . . P A 1
H62 H -0.1701 -0.0644 0.0188 0.205 Uiso 0.75 1 calc R U P A 1
C63 C -0.033(2) -0.0342(16) 0.0923(8) 0.174(8) Uani 0.75 1 d . . P A 1
H63 H -0.0241 -0.0889 0.0575 0.208 Uiso 0.75 1 calc R U P A 1
C64 C 0.0447(9) 0.0365(9) 0.1702(9) 0.142(4) Uani 0.75 1 d . . P A 1
H64 H 0.1079 0.0303 0.1873 0.170 Uiso 0.75 1 calc R U P A 1
C59B C 0.047(2) 0.1100(16) 0.2226(17) 0.14(2) Uiso 0.25 1 d DG . P B 2
H59B H 0.0614 0.1686 0.2688 0.168 Uiso 0.25 1 calc R U P B 2
C60B C -0.0467(17) 0.063(2) 0.156(2) 0.131(11) Uiso 0.25 1 d DG . P B 2
H60B H -0.0970 0.0898 0.1575 0.157 Uiso 0.25 1 calc R U P B 2
C61B C -0.0671(14) -0.023(2) 0.0889(19) 0.17(4) Uiso 0.25 1 d DG . P B 2
H61B H -0.1315 -0.0548 0.0437 0.206 Uiso 0.25 1 calc R U P B 2
C62B C 0.0065(18) -0.0617(17) 0.0874(14) 0.25(4) Uiso 0.25 1 d DG . P B 2
H62B H -0.0075 -0.1204 0.0412 0.304 Uiso 0.25 1 calc R U P B 2
C63B C 0.1006(14) -0.0149(13) 0.1535(12) 0.097(7) Uiso 0.25 1 d DG . P B 2
H63B H 0.1509 -0.0415 0.1525 0.117 Uiso 0.25 1 calc R U P B 2
C64B C 0.1210(13) 0.0710(13) 0.2211(12) 0.097(7) Uiso 0.25 1 d DG . P B 2
H64B H 0.1854 0.1030 0.2663 0.116 Uiso 0.25 1 calc R U P B 2
N1 N 0.02155(17) 0.0837(2) 0.42863(18) 0.0377(6) Uani 1 1 d . . . . .
N2 N 0.11456(19) 0.2596(2) 0.54201(18) 0.0417(7) Uani 1 1 d . . . . .
N3 N 0.44659(16) 0.28720(17) 0.43657(16) 0.0304(5) Uani 1 1 d . . . . .
N4 N 0.41487(16) 0.41774(16) 0.54879(15) 0.0288(5) Uani 1 1 d . . . . .
O1 O 0.18735(13) 0.03762(14) 0.47341(14) 0.0343(5) Uani 1 1 d . . . . .
O2 O 0.25429(15) 0.19352(16) 0.61630(13) 0.0376(5) Uani 1 1 d . . . . .
O3 O 0.34336(14) 0.33727(14) 0.30559(12) 0.0318(4) Uani 1 1 d . . . . .
O4 O 0.26734(14) 0.42562(14) 0.41634(12) 0.0308(4) Uani 1 1 d . . . . .
O5 O 0.22951(13) 0.21870(14) 0.41942(13) 0.0315(4) Uani 1 1 d . . . . .
Ga1 Ga 0.17425(2) 0.16097(2) 0.49540(2) 0.02779(9) Uani 1 1 d . . . . .
Ga2 Ga 0.32697(2) 0.33075(2) 0.42024(2) 0.02360(8) Uani 1 1 d . . . . .

loop_
_atom_site_aniso_label
_atom_site_aniso_U_11
_atom_site_aniso_U_22
_atom_site_aniso_U_33
_atom_site_aniso_U_23
_atom_site_aniso_U_13
_atom_site_aniso_U_12
C1 0.0324(16) 0.097(3) 0.057(2) 0.048(2) 0.0233(16) 0.0399(19)
C2 0.057(2) 0.088(3) 0.045(2) 0.029(2) 0.0176(17) 0.055(2)
C3 0.0188(13) 0.060(2) 0.064(2) 0.044(2) 0.0089(15) 0.0068(15)
C4 0.0223(13) 0.0384(18) 0.054(2) 0.0297(16) 0.0030(14) 0.0032(13)
C5 0.0243(13) 0.0309(16) 0.0451(18) 0.0248(14) 0.0043(13) 0.0026(12)
C6 0.0274(14) 0.0285(16) 0.0417(18) 0.0182(14) 0.0040(13) 0.0030(12)
C7 0.0416(17) 0.0309(17) 0.052(2) 0.0176(15) 0.0087(15) 0.0056(14)
C8 0.0417(18) 0.0369(19) 0.049(2) 0.0180(16) -0.0037(16) -0.0027(15)
C9 0.0280(15) 0.048(2) 0.059(2) 0.0330(18) -0.0071(15) -0.0038(15)
C10 0.0288(14) 0.0272(16) 0.050(2) 0.0100(14) 0.0057(14) 0.0091(12)
C11 0.0288(15) 0.044(2) 0.069(2) 0.0182(18) 0.0153(16) 0.0060(14)
C12 0.0366(17) 0.055(2) 0.058(2) 0.0241(18) 0.0042(16) 0.0234(16)
C13 0.0424(19) 0.046(2) 0.084(3) 0.000(2) 0.0073(19) 0.0196(17)
C14 0.057(2) 0.056(3) 0.056(2) 0.009(2) -0.0115(19) -0.0034(19)
C15 0.0550(19) 0.064(2) 0.048(2) 0.0307(19) 0.0319(17) 0.0448(19)
C16 0.0389(16) 0.053(2) 0.0373(17) 0.0227(16) 0.0237(14) 0.0256(15)
C17 0.0338(15) 0.0486(19) 0.0371(18) 0.0228(15) 0.0222(14) 0.0211(14)
C18 0.0309(14) 0.050(2) 0.0364(17) 0.0217(15) 0.0193(13) 0.0162(14)
C19 0.0401(17) 0.053(2) 0.0372(18) 0.0191(16) 0.0166(15) 0.0158(16)
C20 0.0493(19) 0.049(2) 0.043(2) 0.0151(16) 0.0265(16) 0.0198(16)
C21 0.0527(19) 0.052(2) 0.046(2) 0.0249(17) 0.0316(17) 0.0299(17)
C22 0.0303(14) 0.050(2) 0.0347(17) 0.0209(15) 0.0115(13) 0.0175(14)
C23 0.0455(18) 0.063(2) 0.0445(19) 0.0276(17) 0.0220(16) 0.0312(17)
C24 0.058(2) 0.081(3) 0.039(2) 0.0240(19) 0.0091(17) 0.039(2)
C25 0.0437(18) 0.057(2) 0.073(3) 0.041(2) 0.0206(18) 0.0196(17)
C26 0.074(3) 0.061(3) 0.060(3) 0.012(2) 0.022(2) 0.027(2)
C27 0.0346(15) 0.0395(18) 0.0489(19) 0.0228(15) 0.0119(14) 0.0202(14)
C28 0.0285(14) 0.0386(18) 0.0374(17) 0.0162(14) 0.0053(13) 0.0112(13)
C29 0.0316(15) 0.0336(17) 0.057(2) 0.0244(15) 0.0225(15) 0.0166(13)
C30 0.0412(16) 0.0347(17) 0.0434(18) 0.0161(14) 0.0242(14) 0.0189(14)
C31 0.0341(15) 0.0307(16) 0.0379(17) 0.0104(13) 0.0212(13) 0.0097(13)
C32 0.0484(18) 0.0336(17) 0.0336(17) 0.0101(14) 0.0212(14) 0.0137(14)
C33 0.080(3) 0.058(2) 0.039(2) 0.0133(18) 0.0286(19) 0.033(2)
C34 0.106(3) 0.066(3) 0.056(2) 0.020(2) 0.050(2) 0.055(3)
C35 0.073(2) 0.055(2) 0.064(3) 0.025(2) 0.038(2) 0.042(2)
C36 0.0424(17) 0.0394(18) 0.0282(16) 0.0098(14) 0.0137(14) 0.0105(14)
C37 0.0542(19) 0.0391(19) 0.045(2) 0.0206(16) 0.0189(16) 0.0164(16)
C38 0.0450(18) 0.051(2) 0.050(2) 0.0195(17) 0.0155(16) 0.0150(16)
C39 0.069(2) 0.063(3) 0.0347(19) 0.0168(18) 0.0157(18) 0.023(2)
C40 0.192(6) 0.133(5) 0.074(3) 0.031(3) 0.073(4) 0.127(5)
C41 0.0290(14) 0.0320(17) 0.0310(16) 0.0101(13) 0.0076(12) 0.0027(12)
C42 0.0280(13) 0.0255(15) 0.0335(16) 0.0076(13) 0.0134(12) 0.0059(12)
C43 0.0251(13) 0.0249(15) 0.0369(16) 0.0124(13) 0.0140(12) 0.0075(11)
C44 0.0324(14) 0.0291(16) 0.0489(19) 0.0152(14) 0.0194(14) 0.0141(12)
C45 0.0414(17) 0.0399(19) 0.061(2) 0.0137(17) 0.0225(17) 0.0237(15)
C46 0.0410(17) 0.0384(19) 0.056(2) 0.0019(16) 0.0252(16) 0.0157(15)
C47 0.0353(16) 0.0376(18) 0.0404(18) 0.0054(14) 0.0175(14) 0.0065(14)
C48 0.0405(16) 0.0382(18) 0.0478(19) 0.0189(15) 0.0151(15) 0.0242(14)
C49 0.060(2) 0.042(2) 0.048(2) 0.0214(16) 0.0203(17) 0.0252(17)
C50 0.0372(17) 0.047(2) 0.060(2) 0.0230(18) 0.0047(16) 0.0159(15)
C51 0.069(2) 0.071(3) 0.069(3) 0.034(2) 0.022(2) 0.052(2)
C52 0.064(2) 0.069(3) 0.073(3) -0.011(2) 0.025(2) 0.034(2)
C53 0.166(8) 0.226(9) 0.134(7) 0.057(7) 0.002(5) 0.081(7)
C54 0.270(11) 0.240(10) 0.124(7) 0.026(7) -0.019(7) 0.097(9)
C55 0.195(9) 0.225(9) 0.172(8) 0.064(7) 0.057(6) 0.107(7)
C56 0.109(6) 0.274(10) 0.142(7) 0.090(7) 0.048(5) 0.087(7)
C57 0.137(6) 0.227(9) 0.117(6) 0.059(6) 0.020(5) 0.036(7)
C58 0.196(9) 0.228(9) 0.147(7) 0.084(6) 0.014(6) 0.042(7)
C59 0.168(13) 0.086(7) 0.037(4) 0.029(4) 0.010(5) -0.050(7)
C60 0.161(9) 0.076(6) 0.072(6) 0.021(5) 0.033(6) -0.018(7)
C61 0.158(10) 0.126(9) 0.112(8) 0.069(7) 0.001(7) -0.036(8)
C62 0.222(18) 0.078(8) 0.080(8) 0.001(6) 0.015(9) -0.065(11)
C63 0.230(15) 0.106(8) 0.058(7) 0.021(6) 0.019(9) -0.062(13)
C64 0.176(11) 0.158(11) 0.150(10) 0.119(9) 0.094(10) 0.070(10)
N1 0.0200(11) 0.0522(18) 0.0543(17) 0.0374(15) 0.0167(12) 0.0145(12)
N2 0.0462(15) 0.0656(19) 0.0371(15) 0.0243(14) 0.0213(13) 0.0402(14)
N3 0.0284(12) 0.0326(14) 0.0372(14) 0.0147(11) 0.0149(11) 0.0151(10)
N4 0.0266(11) 0.0249(12) 0.0330(14) 0.0092(11) 0.0091(10) 0.0078(10)
O1 0.0242(9) 0.0289(11) 0.0483(13) 0.0177(10) 0.0039(9) 0.0089(8)
O2 0.0401(11) 0.0503(14) 0.0347(12) 0.0183(10) 0.0116(9) 0.0290(10)
O3 0.0406(11) 0.0331(11) 0.0312(11) 0.0144(9) 0.0183(9) 0.0188(9)
O4 0.0355(10) 0.0298(11) 0.0322(11) 0.0094(9) 0.0104(9) 0.0189(9)
O5 0.0292(10) 0.0298(11) 0.0331(11) 0.0112(9) 0.0158(8) 0.0046(8)
Ga1 0.02216(15) 0.03454(19) 0.03622(19) 0.01965(15) 0.01375(13) 0.01449(13)
Ga2 0.02234(14) 0.02291(17) 0.02824(17) 0.01034(13) 0.01091(12) 0.00887(12)

loop_
_atom_type_symbol
_atom_type_description
_atom_type_scat_dispersion_real
_atom_type_scat_dispersion_imag
_atom_type_scat_source
C C 0.0033 0.0016 'International Tables Vol C Tables 4.2.6.8 and 6.1.1.4'
H H 0.0000 0.0000 'International Tables Vol C Tables 4.2.6.8 and 6.1.1.4'
N N 0.0061 0.0033 'International Tables Vol C Tables 4.2.6.8 and 6.1.1.4'
O O 0.0106 0.0060 'International Tables Vol C Tables 4.2.6.8 and 6.1.1.4'
Ga Ga 0.2307 1.6083 'International Tables Vol C Tables 4.2.6.8 and 6.1.1.4'

loop_
_geom_angle_atom_site_label_1
_geom_angle_atom_site_label_2
_geom_angle_atom_site_label_3
_geom_angle
N1 C1 C2 108.1(2)
N1 C1 H1A 110.1
C2 C1 H1A 110.1
N1 C1 H1B 110.1
C2 C1 H1B 110.1
H1A C1 H1B 108.4
N2 C2 C1 106.6(3)
N2 C2 H2A 110.4
C1 C2 H2A 110.4
N2 C2 H2B 110.4
C1 C2 H2B 110.4
H2A C2 H2B 108.6
N1 C3 C4 126.9(3)
N1 C3 H3 116.5
C4 C3 H3 116.5
C9 C4 C5 119.9(3)
C9 C4 C3 118.1(3)
C5 C4 C3 122.0(3)
O1 C5 C6 120.1(2)
O1 C5 C4 121.3(3)
C6 C5 C4 118.5(3)
C7 C6 C5 118.1(3)
C7 C6 C10 121.6(3)
C5 C6 C10 120.3(3)
C6 C7 C8 124.4(3)
C6 C7 H7 117.8
C8 C7 H7 117.8
C9 C8 C7 116.8(3)
C9 C8 C14 122.8(3)
C7 C8 C14 120.4(3)
C8 C9 C4 122.4(3)
C8 C9 H9 118.8
C4 C9 H9 118.8
C12 C10 C13 107.2(3)
C12 C10 C11 110.4(3)
C13 C10 C11 107.6(3)
C12 C10 C6 110.4(3)
C13 C10 C6 112.5(3)
C11 C10 C6 108.7(2)
C10 C11 H11A 109.5
C10 C11 H11B 109.5
H11A C11 H11B 109.5
C10 C11 H11C 109.5
H11A C11 H11C 109.5
H11B C11 H11C 109.5
C10 C12 H12A 109.5
C10 C12 H12B 109.5
H12A C12 H12B 109.5
C10 C12 H12C 109.5
H12A C12 H12C 109.5
H12B C12 H12C 109.5
C10 C13 H13A 109.5
C10 C13 H13B 109.5
H13A C13 H13B 109.5
C10 C13 H13C 109.5
H13A C13 H13C 109.5
H13B C13 H13C 109.5
C8 C14 H14A 109.5
C8 C14 H14B 109.5
H14A C14 H14B 109.5
C8 C14 H14C 109.5
H14A C14 H14C 109.5
H14B C14 H14C 109.5
N2 C15 C16 125.1(3)
N2 C15 H15 117.5
C16 C15 H15 117.5
C21 C16 C17 120.6(3)
C21 C16 C15 116.7(3)
C17 C16 C15 122.6(3)
O2 C17 C16 122.1(3)
O2 C17 C18 119.8(3)
C16 C17 C18 118.1(3)
C19 C18 C17 117.3(3)
C19 C18 C22 120.6(3)
C17 C18 C22 122.0(3)
C18 C19 C20 125.2(3)
C18 C19 H19 117.4
C20 C19 H19 117.4
C21 C20 C19 116.6(3)
C21 C20 C26 122.6(3)
C19 C20 C26 120.8(3)
C20 C21 C16 121.9(3)
C20 C21 H21 119.1
C16 C21 H21 119.1
C24 C22 C18 112.4(3)
C24 C22 C23 106.9(2)
C18 C22 C23 111.9(2)
C24 C22 C25 107.5(3)
C18 C22 C25 109.5(2)
C23 C22 C25 108.6(3)
C22 C23 H23A 109.5
C22 C23 H23B 109.5
H23A C23 H23B 109.5
C22 C23 H23C 109.5
H23A C23 H23C 109.5
H23B C23 H23C 109.5
C22 C24 H24A 109.5
C22 C24 H24B 109.5
H24A C24 H24B 109.5
C22 C24 H24C 109.5
H24A C24 H24C 109.5
H24B C24 H24C 109.5
C22 C25 H25A 109.5
C22 C25 H25B 109.5
H25A C25 H25B 109.5
C22 C25 H25C 109.5
H25A C25 H25C 109.5
H25B C25 H25C 109.5
C20 C26 H26A 109.5
C20 C26 H26B 109.5
H26A C26 H26B 109.5
C20 C26 H26C 109.5
H26A C26 H26C 109.5
H26B C26 H26C 109.5
N3 C27 C28 107.2(2)
N3 C27 H27A 110.3
C28 C27 H27A 110.3
N3 C27 H27B 110.3
C28 C27 H27B 110.3
H27A C27 H27B 108.5
N4 C28 C27 108.7(2)
N4 C28 H28A 110.0
C27 C28 H28A 110.0
N4 C28 H28B 110.0
C27 C28 H28B 110.0
H28A C28 H28B 108.3
N3 C29 C30 124.4(3)
N3 C29 H29 117.8
C30 C29 H29 117.8
C35 C30 C31 120.0(3)
C35 C30 C29 117.3(3)
C31 C30 C29 122.6(3)
O3 C31 C30 122.1(3)
O3 C31 C32 119.4(3)
C30 C31 C32 118.5(3)
C33 C32 C31 117.6(3)
C33 C32 C36 121.3(3)
C31 C32 C36 121.2(3)
C32 C33 C34 124.6(3)
C32 C33 H33 117.7
C34 C33 H33 117.7
C35 C34 C33 117.4(3)
C35 C34 C40 121.7(4)
C33 C34 C40 120.9(4)
C34 C35 C30 121.8(3)
C34 C35 H35 119.1
C30 C35 H35 119.1
C38 C36 C37 110.2(3)
C38 C36 C32 110.5(3)
C37 C36 C32 109.1(2)
C38 C36 C39 108.2(3)
C37 C36 C39 106.7(3)
C32 C36 C39 112.0(3)
C36 C37 H37A 109.5
C36 C37 H37B 109.5
H37A C37 H37B 109.5
C36 C37 H37C 109.5
H37A C37 H37C 109.5
H37B C37 H37C 109.5
C36 C38 H38A 109.5
C36 C38 H38B 109.5
H38A C38 H38B 109.5
C36 C38 H38C 109.5
H38A C38 H38C 109.5
H38B C38 H38C 109.5
C36 C39 H39A 109.5
C36 C39 H39B 109.5
H39A C39 H39B 109.5
C36 C39 H39C 109.5
H39A C39 H39C 109.5
H39B C39 H39C 109.5
C34 C40 H40A 109.5
C34 C40 H40B 109.5
H40A C40 H40B 109.5
C34 C40 H40C 109.5
H40A C40 H40C 109.5
H40B C40 H40C 109.5
N4 C41 C42 126.2(3)
N4 C41 H41 116.9
C42 C41 H41 116.9
C47 C42 C43 120.8(3)
C47 C42 C41 116.6(3)
C43 C42 C41 122.5(2)
O4 C43 C42 122.2(2)
O4 C43 C44 119.3(2)
C42 C43 C44 118.4(2)
C45 C44 C43 116.9(3)
C45 C44 C48 122.0(3)
C43 C44 C48 121.1(2)
C44 C45 C46 125.2(3)
C44 C45 H45 117.4
C46 C45 H45 117.4
C47 C46 C45 116.8(3)
C47 C46 C52 122.0(3)
C45 C46 C52 121.1(3)
C46 C47 C42 121.7(3)
C46 C47 H47 119.1
C42 C47 H47 119.1
C50 C48 C44 111.3(2)
C50 C48 C51 106.7(3)
C44 C48 C51 111.9(3)
C50 C48 C49 109.3(3)
C44 C48 C49 109.3(2)
C51 C48 C49 108.3(3)
C48 C49 H49A 109.5
C48 C49 H49B 109.5
H49A C49 H49B 109.5
C48 C49 H49C 109.5
H49A C49 H49C 109.5
H49B C49 H49C 109.5
C48 C50 H50A 109.5
C48 C50 H50B 109.5
H50A C50 H50B 109.5
C48 C50 H50C 109.5
H50A C50 H50C 109.5
H50B C50 H50C 109.5
C48 C51 H51A 109.5
C48 C51 H51B 109.5
H51A C51 H51B 109.5
C48 C51 H51C 109.5
H51A C51 H51C 109.5
H51B C51 H51C 109.5
C46 C52 H52A 109.5
C46 C52 H52B 109.5
H52A C52 H52B 109.5
C46 C52 H52C 109.5
H52A C52 H52C 109.5
H52B C52 H52C 109.5
C54 C53 C58 120.8(10)
C54 C53 H53 119.6
C58 C53 H53 119.6
C53 C54 C55 120.8(10)
C53 C54 H54 119.6
C55 C54 H54 119.6
C54 C55 C56 116.9(10)
C54 C55 H55 121.5
C56 C55 H55 121.5
C57 C56 C55 121.3(10)
C57 C56 H56 119.3
C55 C56 H56 119.3
C58 C57 C56 119.7(10)
C58 C57 H57 120.2
C56 C57 H57 120.2
C57 C58 C53 120.1(10)
C57 C58 H58 119.9
C53 C58 H58 119.9
C60 C59 C64 118.5(10)
C60 C59 H59 120.8
C64 C59 H59 120.8
C61 C60 C59 120.2(14)
C61 C60 H60 119.9
C59 C60 H60 119.9
C60 C61 C62 120.9(15)
C60 C61 H61 119.6
C62 C61 H61 119.6
C63 C62 C61 122.7(14)
C63 C62 H62 118.7
C61 C62 H62 118.7
C62 C63 C64 116(3)
C62 C63 H63 122.2
C64 C63 H63 122.2
C59 C64 C63 122(2)
C59 C64 H64 118.9
C63 C64 H64 118.9
C60B C59B C64B 120.0
C60B C59B H59B 120.0
C64B C59B H59B 120.0
C61B C60B C59B 120.0
C61B C60B H60B 120.0
C59B C60B H60B 120.0
C60B C61B C62B 120.0
C60B C61B H61B 120.0
C62B C61B H61B 120.0
C63B C62B C61B 120.0
C63B C62B H62B 120.0
C61B C62B H62B 120.0
C62B C63B C64B 120.0
C62B C63B H63B 120.0
C64B C63B H63B 120.0
C63B C64B C59B 120.0
C63B C64B H64B 120.0
C59B C64B H64B 120.0
C3 N1 C1 119.4(3)
C3 N1 Ga1 124.2(2)
C1 N1 Ga1 115.9(2)
C15 N2 C2 122.2(3)
C15 N2 Ga1 127.1(2)
C2 N2 Ga1 110.4(2)
C29 N3 C27 121.5(2)
C29 N3 Ga2 125.5(2)
C27 N3 Ga2 111.80(17)
C41 N4 C28 118.1(2)
C41 N4 Ga2 125.65(19)
C28 N4 Ga2 116.12(17)
C5 O1 Ga1 127.95(17)
C17 O2 Ga1 131.56(18)
C31 O3 Ga2 128.89(18)
C43 O4 Ga2 131.42(17)
Ga2 O5 Ga1 140.23(11)
O5 Ga1 O1 105.23(9)
O5 Ga1 O2 119.95(9)
O1 Ga1 O2 87.47(8)
O5 Ga1 N1 105.50(9)
O1 Ga1 N1 87.97(9)
O2 Ga1 N1 133.89(9)
O5 Ga1 N2 98.25(10)
O1 Ga1 N2 155.21(10)
O2 Ga1 N2 87.66(9)
N1 Ga1 N2 78.06(11)
O5 Ga2 O3 115.14(9)
O5 Ga2 O4 107.42(8)
O3 Ga2 O4 86.74(8)
O5 Ga2 N4 111.83(9)
O3 Ga2 N4 132.16(9)
O4 Ga2 N4 87.77(8)
O5 Ga2 N3 97.83(9)
O3 Ga2 N3 86.85(8)
O4 Ga2 N3 154.30(9)
N4 Ga2 N3 78.28(9)

loop_
_geom_bond_atom_site_label_1
_geom_bond_atom_site_label_2
_geom_bond_distance
C1 N1 1.467(4)
C1 C2 1.501(5)
C1 H1A 0.9900
C1 H1B 0.9900
C2 N2 1.458(4)
C2 H2A 0.9900
C2 H2B 0.9900
C3 N1 1.274(4)
C3 C4 1.427(4)
C3 H3 0.9500
C4 C9 1.408(5)
C4 C5 1.426(4)
C5 O1 1.321(3)
C5 C6 1.416(4)
C6 C7 1.386(4)
C6 C10 1.539(4)
C7 C8 1.407(4)
C7 H7 0.9500
C8 C9 1.362(5)
C8 C14 1.514(5)
C9 H9 0.9500
C10 C12 1.528(4)
C10 C13 1.531(4)
C10 C11 1.539(4)
C11 H11A 0.9800
C11 H11B 0.9800
C11 H11C 0.9800
C12 H12A 0.9800
C12 H12B 0.9800
C12 H12C 0.9800
C13 H13A 0.9800
C13 H13B 0.9800
C13 H13C 0.9800
C14 H14A 0.9800
C14 H14B 0.9800
C14 H14C 0.9800
C15 N2 1.274(4)
C15 C16 1.437(4)
C15 H15 0.9500
C16 C21 1.409(4)
C16 C17 1.421(4)
C17 O2 1.334(3)
C17 C18 1.425(4)
C18 C19 1.385(4)
C18 C22 1.536(4)
C19 C20 1.403(4)
C19 H19 0.9500
C20 C21 1.360(4)
C20 C26 1.516(5)
C21 H21 0.9500
C22 C24 1.529(4)
C22 C23 1.537(4)
C22 C25 1.543(4)
C23 H23A 0.9800
C23 H23B 0.9800
C23 H23C 0.9800
C24 H24A 0.9800
C24 H24B 0.9800
C24 H24C 0.9800
C25 H25A 0.9800
C25 H25B 0.9800
C25 H25C 0.9800
C26 H26A 0.9800
C26 H26B 0.9800
C26 H26C 0.9800
C27 N3 1.453(4)
C27 C28 1.523(4)
C27 H27A 0.9900
C27 H27B 0.9900
C28 N4 1.476(3)
C28 H28A 0.9900
C28 H28B 0.9900
C29 N3 1.274(4)
C29 C30 1.436(4)
C29 H29 0.9500
C30 C35 1.415(4)
C30 C31 1.418(4)
C31 O3 1.326(3)
C31 C32 1.427(4)
C32 C33 1.390(4)
C32 C36 1.538(4)
C33 C34 1.394(5)
C33 H33 0.9500
C34 C35 1.361(5)
C34 C40 1.527(5)
C35 H35 0.9500
C36 C38 1.531(4)
C36 C37 1.537(4)
C36 C39 1.541(4)
C37 H37A 0.9800
C37 H37B 0.9800
C37 H37C 0.9800
C38 H38A 0.9800
C38 H38B 0.9800
C38 H38C 0.9800
C39 H39A 0.9800
C39 H39B 0.9800
C39 H39C 0.9800
C40 H40A 0.9800
C40 H40B 0.9800
C40 H40C 0.9800
C41 N4 1.280(3)
C41 C42 1.443(4)
C41 H41 0.9500
C42 C47 1.405(4)
C42 C43 1.415(4)
C43 O4 1.318(3)
C43 C44 1.437(4)
C44 C45 1.386(4)
C44 C48 1.531(4)
C45 C46 1.401(5)
C45 H45 0.9500
C46 C47 1.366(4)
C46 C52 1.516(4)
C47 H47 0.9500
C48 C50 1.527(4)
C48 C51 1.534(4)
C48 C49 1.540(4)
C49 H49A 0.9800
C49 H49B 0.9800
C49 H49C 0.9800
C50 H50A 0.9800
C50 H50B 0.9800
C50 H50C 0.9800
C51 H51A 0.9800
C51 H51B 0.9800
C51 H51C 0.9800
C52 H52A 0.9800
C52 H52B 0.9800
C52 H52C 0.9800
C53 C54 1.344(9)
C53 C58 1.344(9)
C53 H53 0.9500
C54 C55 1.372(9)
C54 H54 0.9500
C55 C56 1.374(9)
C55 H55 0.9500
C56 C57 1.364(9)
C56 H56 0.9500
C57 C58 1.333(9)
C57 H57 0.9500
C58 H58 0.9500
C59 C60 1.357(16)
C59 C64 1.366(16)
C59 H59 0.9500
C60 C61 1.315(12)
C60 H60 0.9500
C61 C62 1.38(2)
C61 H61 0.9500
C62 C63 1.31(5)
C62 H62 0.9500
C63 C64 1.414(16)
C63 H63 0.9500
C64 H64 0.9500
C59B C60B 1.3900
C59B C64B 1.3900
C59B H59B 0.9500
C60B C61B 1.3900
C60B H60B 0.9500
C61B C62B 1.3900
C61B H61B 0.9500
C62B C63B 1.3900
C62B H62B 0.9500
C63B C64B 1.3900
C63B H63B 0.9500
C64B H64B 0.9500
N1 Ga1 2.045(2)
N2 Ga1 2.046(2)
N3 Ga2 2.053(2)
N4 Ga2 2.052(2)
O1 Ga1 1.8987(19)
O2 Ga1 1.9025(19)
O3 Ga2 1.8980(19)
O4 Ga2 1.9169(17)
O5 Ga2 1.7818(18)
O5 Ga1 1.7849(18)

loop_
_geom_torsion_atom_site_label_1
_geom_torsion_atom_site_label_2
_geom_torsion_atom_site_label_3
_geom_torsion_atom_site_label_4
_geom_torsion
N1 C1 C2 N2 -42.3(3)
N1 C3 C4 C9 -171.4(3)
N1 C3 C4 C5 6.5(5)
C9 C4 C5 O1 -176.4(3)
C3 C4 C5 O1 5.7(4)
C9 C4 C5 C6 1.2(4)
C3 C4 C5 C6 -176.7(3)
O1 C5 C6 C7 177.1(3)
C4 C5 C6 C7 -0.6(4)
O1 C5 C6 C10 -4.1(4)
C4 C5 C6 C10 178.1(3)
C5 C6 C7 C8 0.0(5)
C10 C6 C7 C8 -178.7(3)
C6 C7 C8 C9 0.0(5)
C6 C7 C8 C14 178.2(3)
C7 C8 C9 C4 0.7(5)
C14 C8 C9 C4 -177.5(3)
C5 C4 C9 C8 -1.3(5)
C3 C4 C9 C8 176.7(3)
C7 C6 C10 C12 -120.3(3)
C5 C6 C10 C12 61.0(4)
C7 C6 C10 C13 -0.5(4)
C5 C6 C10 C13 -179.2(3)
C7 C6 C10 C11 118.5(3)
C5 C6 C10 C11 -60.2(4)
N2 C15 C16 C21 175.3(3)
N2 C15 C16 C17 -7.7(5)
C21 C16 C17 O2 -177.2(3)
C15 C16 C17 O2 5.9(4)
C21 C16 C17 C18 4.7(4)
C15 C16 C17 C18 -172.2(3)
O2 C17 C18 C19 175.9(3)
C16 C17 C18 C19 -5.9(4)
O2 C17 C18 C22 -6.9(4)
C16 C17 C18 C22 171.3(3)
C17 C18 C19 C20 3.1(5)
C22 C18 C19 C20 -174.2(3)
C18 C19 C20 C21 1.4(5)
C18 C19 C20 C26 -179.4(3)
C19 C20 C21 C16 -2.9(5)
C26 C20 C21 C16 178.0(3)
C17 C16 C21 C20 -0.2(5)
C15 C16 C21 C20 176.9(3)
C19 C18 C22 C24 0.1(4)
C17 C18 C22 C24 -177.0(3)
C19 C18 C22 C23 -120.2(3)
C17 C18 C22 C23 62.7(3)
C19 C18 C22 C25 119.5(3)
C17 C18 C22 C25 -57.6(4)
N3 C27 C28 N4 38.1(3)
N3 C29 C30 C35 -174.2(3)
N3 C29 C30 C31 9.7(5)
C35 C30 C31 O3 179.3(3)
C29 C30 C31 O3 -4.6(4)
C35 C30 C31 C32 -3.3(4)
C29 C30 C31 C32 172.8(3)
O3 C31 C32 C33 -178.3(3)
C30 C31 C32 C33 4.2(4)
O3 C31 C32 C36 1.2(4)
C30 C31 C32 C36 -176.2(3)
C31 C32 C33 C34 -2.3(5)
C36 C32 C33 C34 178.2(3)
C32 C33 C34 C35 -0.8(6)
C32 C33 C34 C40 -179.9(4)
C33 C34 C35 C30 1.9(6)
C40 C34 C35 C30 -179.0(4)
C31 C30 C35 C34 0.1(5)
C29 C30 C35 C34 -176.1(4)
C33 C32 C36 C38 118.2(3)
C31 C32 C36 C38 -61.3(4)
C33 C32 C36 C37 -120.5(3)
C31 C32 C36 C37 60.0(4)
C33 C32 C36 C39 -2.5(4)
C31 C32 C36 C39 178.0(3)
N4 C41 C42 C47 178.5(3)
N4 C41 C42 C43 -5.1(4)
C47 C42 C43 O4 177.9(3)
C41 C42 C43 O4 1.6(4)
C47 C42 C43 C44 0.6(4)
C41 C42 C43 C44 -175.6(3)
O4 C43 C44 C45 -178.5(3)
C42 C43 C44 C45 -1.2(4)
O4 C43 C44 C48 -0.2(4)
C42 C43 C44 C48 177.1(3)
C43 C44 C45 C46 0.8(5)
C48 C44 C45 C46 -177.5(3)
C44 C45 C46 C47 0.3(5)
C44 C45 C46 C52 178.7(3)
C45 C46 C47 C42 -0.9(5)
C52 C46 C47 C42 -179.3(3)
C43 C42 C47 C46 0.4(5)
C41 C42 C47 C46 176.9(3)
C45 C44 C48 C50 -123.4(3)
C43 C44 C48 C50 58.4(4)
C45 C44 C48 C51 -4.1(4)
C43 C44 C48 C51 177.6(3)
C45 C44 C48 C49 115.8(3)
C43 C44 C48 C49 -62.4(3)
C58 C53 C54 C55 7(2)
C53 C54 C55 C56 -3.6(18)
C54 C55 C56 C57 -1.0(15)
C55 C56 C57 C58 2.7(16)
C56 C57 C58 C53 0.4(16)
C54 C53 C58 C57 -5.0(18)
C64 C59 C60 C61 0.3(12)
C59 C60 C61 C62 0.6(14)
C60 C61 C62 C63 -0.1(19)
C61 C62 C63 C64 -1(2)
C60 C59 C64 C63 -1.6(12)
C62 C63 C64 C59 2.0(16)
C64B C59B C60B C61B 0.0
C59B C60B C61B C62B 0.0
C60B C61B C62B C63B 0.0
C61B C62B C63B C64B 0.0
C62B C63B C64B C59B 0.0
C60B C59B C64B C63B 0.0
C4 C3 N1 C1 178.4(3)
C4 C3 N1 Ga1 6.8(5)
C2 C1 N1 C3 -154.6(3)
C2 C1 N1 Ga1 17.6(3)
C16 C15 N2 C2 177.9(3)
C16 C15 N2 Ga1 -7.8(5)
C1 C2 N2 C15 -135.0(3)
C1 C2 N2 Ga1 49.9(3)
C30 C29 N3 C27 178.7(3)
C30 C29 N3 Ga2 11.8(4)
C28 C27 N3 C29 144.8(3)
C28 C27 N3 Ga2 -46.7(3)
C42 C41 N4 C28 175.8(3)
C42 C41 N4 Ga2 -8.6(4)
C27 C28 N4 C41 161.7(3)
C27 C28 N4 Ga2 -14.3(3)
C6 C5 O1 Ga1 149.5(2)
C4 C5 O1 Ga1 -32.9(4)
C16 C17 O2 Ga1 12.9(4)
C18 C17 O2 Ga1 -168.99(19)
C30 C31 O3 Ga2 -24.2(4)
C32 C31 O3 Ga2 158.4(2)
C42 C43 O4 Ga2 17.4(4)
C44 C43 O4 Ga2 -165.35(19)
Ga2 O5 Ga1 O1 -123.64(16)
Ga2 O5 Ga1 O2 -27.7(2)
Ga2 O5 Ga1 N1 144.22(17)
Ga2 O5 Ga1 N2 64.40(18)
C5 O1 Ga1 O5 -70.3(2)
C5 O1 Ga1 O2 169.3(2)
C5 O1 Ga1 N1 35.2(2)
C5 O1 Ga1 N2 90.4(3)
Ga1 O5 Ga2 O3 178.66(14)
Ga1 O5 Ga2 O4 -86.67(17)
Ga1 O5 Ga2 N4 8.0(2)
Ga1 O5 Ga2 N3 88.48(18)
C31 O3 Ga2 O5 -63.9(2)
C31 O3 Ga2 O4 -171.6(2)
C31 O3 Ga2 N4 104.4(2)
C31 O3 Ga2 N3 33.3(2)
